data_4340923
loop_
_publ_author_name
'Lannes, Anthony'
'Intissar, Mourad'
'Suffren, Yan'
'Reber, Christian'
'Luneau, Dominique'

_publ_section_title
;
 Terbium(III) and yttrium(III) complexes with pyridine-substituted
 nitronyl nitroxide radical and different \b-diketonate ligands. Crystal
 structures and magnetic and luminescence properties.
;
_journal_issue 18
_journal_name_full 'Inorganic chemistry'
_journal_page_first 9548
_journal_page_last 9560
_journal_paper_doi 10.1021/ic500779y
_journal_volume 53
_journal_year 2014
_chemical_compound_source 'Synthesized by the authors. See text'
_chemical_formula_moiety 'C27 H37 N3 O8 Y, 0.5(H2 O)'
_chemical_formula_sum 'C27 H38 N3 O8.5 Y'
_chemical_formula_weight 629.51
_space_group_IT_number 15
_symmetry_cell_setting monoclinic
_symmetry_space_group_name_Hall '-C 2yc'
_symmetry_space_group_name_H-M 'C 1 2/c 1'
_atom_sites_solution_hydrogens difmap
_atom_sites_solution_primary direct
_cell_angle_alpha 90
_cell_angle_beta 114.902(6)
_cell_angle_gamma 90
_cell_formula_units_Z 8
_cell_length_a 27.5452(13)
_cell_length_b 14.5077(5)
_cell_length_c 19.3707(10)
_cell_measurement_reflns_used 5385
_cell_measurement_temperature 293
_cell_measurement_theta_max 29
_cell_measurement_theta_min 3
_cell_volume 7021.2(6)
_computing_cell_refinement 'CrysAlis, (Oxford Diffraction, 2002)'
_computing_data_collection 'Gemini, (Oxford Diffraction, 2006)'
_computing_data_reduction 'CrysAlis, (Oxford Diffraction, 2002)'
_computing_molecular_graphics 'CAMERON (Watkin et al., 1996)'
_computing_publication_material 'CRYSTALS (Betteridge et al., 2003)'
_computing_structure_refinement 'CRYSTALS (Betteridge et al., 2003)'
_computing_structure_solution 'SIR92 (Altomare et al., 1994)'
_diffrn_ambient_temperature 293
_diffrn_measured_fraction_theta_full 0.951
_diffrn_measured_fraction_theta_max 0.855
_diffrn_measurement_device Area
_diffrn_measurement_device_type 'Oxford Diffraction Gemini'
_diffrn_measurement_method \w/2\q
_diffrn_radiation_monochromator graphite
_diffrn_radiation_type 'Mo K\a'
_diffrn_radiation_wavelength 0.71073
_diffrn_reflns_av_R_equivalents 0.062
_diffrn_reflns_limit_h_max 32
_diffrn_reflns_limit_h_min -37
_diffrn_reflns_limit_k_max 19
_diffrn_reflns_limit_k_min 0
_diffrn_reflns_limit_l_max 24
_diffrn_reflns_limit_l_min 0
_diffrn_reflns_number 8395
_diffrn_reflns_theta_full 25.096
_diffrn_reflns_theta_max 29.525
_diffrn_reflns_theta_min 2.820
_diffrn_standards_number 0
_exptl_absorpt_coefficient_mu 1.706
_exptl_absorpt_correction_T_max 0.81
_exptl_absorpt_correction_T_min 0.63
_exptl_absorpt_correction_type analytical
_exptl_absorpt_process_details
; 
 Analytical Absorption (De Meulenaer & Tompa, 1965) 
;
_exptl_crystal_colour violet
_exptl_crystal_density_diffrn 1.191
_exptl_crystal_density_method 'not measured'
_exptl_crystal_description polyhedron
_exptl_crystal_F_000 2624
_exptl_crystal_size_max 0.406
_exptl_crystal_size_mid 0.270
_exptl_crystal_size_min 0.126
_refine_diff_density_max 0.51
_refine_diff_density_min -0.42
_refine_ls_extinction_method None
_refine_ls_goodness_of_fit_ref 1.0590
_refine_ls_hydrogen_treatment mixed
_refine_ls_matrix_type full
_refine_ls_number_parameters 357
_refine_ls_number_reflns 4643
_refine_ls_number_restraints 0
_refine_ls_R_factor_all 0.1025
_refine_ls_R_factor_gt 0.0571
_refine_ls_shift/su_max 0.0003831
_refine_ls_shift/su_mean 0.0000202
_refine_ls_structure_factor_coef F
_refine_ls_weighting_details
;
 Method, part 1, Chebychev polynomial, (Watkin, 1994, Prince, 1982) 
 [weight] = 1.0/[A~0~*T~0~(x)+A~1~*T~1~(x) ... +A~n-1~]*T~n-1~(x)] 
 where A~i~ are the Chebychev coefficients listed below and x= Fcalc/Fmax 
 Method = Robust Weighting (Prince, 1982) 
 W = [weight] * [1-(deltaF/6*sigmaF)^2^]^2^ 
 A~i~ are: 
 8.11 -1.81 6.99 
;
_refine_ls_weighting_scheme calc
_refine_ls_wR_factor_all 0.0906
_refine_ls_wR_factor_gt 0.0674
_refine_ls_wR_factor_ref 0.0602
_reflns_limit_h_max 32
_reflns_limit_h_min -37
_reflns_limit_k_max 19
_reflns_limit_k_min 0
_reflns_limit_l_max 24
_reflns_limit_l_min 0
_reflns_number_gt 5485
_reflns_number_total 8395
_reflns_threshold_expression I>2.0\s(I)
_oxford_diffrn_Wilson_B_factor 0.00
_oxford_diffrn_Wilson_scale 0.00
_oxford_refine_ls_r_factor_ref 0.0451
_oxford_refine_ls_scale 0.5355(11)
_oxford_reflns_number_all 8367
_oxford_reflns_threshold_expression_ref I>3.0\s(I)
_cod_data_source_file ic500779y_si_006.cif
_cod_data_source_block 1
_cod_depositor_comments
;
Adding full bibliography for 4340923--4340927.cif.

2021-11-23
Z value and formula fixed to values more according to usual
chemical conventions.                 miguel
;
_cod_original_formula_sum 'C54 H76 N6 O17 Y2'
_cod_original_formula_weight 1259.03
_cod_original_formula_moiety '2(C27 H37 N3 O8 Y), H2 O'
_cod_original_formula_units_Z 4
_cod_original_sg_symbol_H-M 'C 1 2/c 1 '
_cod_database_code 4340923

loop_
_symmetry_equiv_pos_as_xyz
x,y,z
-x,-y,-z
x+1/2,y+1/2,z
-x+1/2,-y+1/2,-z
-x,y,-z+1/2
x,-y,z+1/2
-x+1/2,y+1/2,-z+1/2
x+1/2,-y+1/2,z+1/2

loop_
_atom_site_label
_atom_site_type_symbol
_atom_site_fract_x
_atom_site_fract_y
_atom_site_fract_z
_atom_site_U_iso_or_equiv
_atom_site_occupancy
_atom_site_adp_type
_atom_site_refinement_flags_posn
_atom_site_refinement_flags_adp
Y1 Y 0.339632(12) 0.97952(2) 0.177757(18) 0.0333 1.0000 Uani . .
N2 N 0.32993(12) 0.7647(2) 0.11754(16) 0.0371 1.0000 Uani . .
N3 N 0.33127(14) 0.6353(2) 0.1746(2) 0.0516 1.0000 Uani . .
N4 N 0.27556(11) 0.8551(2) 0.20067(17) 0.0379 1.0000 Uani . .
O5 O 0.32183(11) 0.84939(17) 0.09593(14) 0.0425 1.0000 Uani . .
O6 O 0.32446(18) 0.5742(2) 0.2171(2) 0.0838 1.0000 Uani . .
O7 O 0.31049(11) 1.02793(19) 0.05201(15) 0.0482 1.0000 Uani . .
O8 O 0.25729(10) 1.0469(2) 0.14456(16) 0.0479 1.0000 Uani . .
O9 O 0.41988(10) 0.97769(19) 0.16674(16) 0.0484 1.0000 Uani . .
O10 O 0.36827(11) 1.13048(19) 0.19030(17) 0.0515 1.0000 Uani . .
O11 O 0.34690(12) 1.02536(19) 0.29552(15) 0.0500 1.0000 Uani . .
O12 O 0.39075(10) 0.86635(18) 0.26395(14) 0.0431 1.0000 Uani . .
O13 O 0.5000 0.8262(4) 0.2500 0.0795 1.0000 Uani S T
C14 C 0.35555(16) 0.7006(3) 0.0823(2) 0.0482 1.0000 Uani . .
C15 C 0.3126(2) 0.6823(5) 0.0021(3) 0.0889 1.0000 Uani . .
C16 C 0.4034(2) 0.7468(4) 0.0772(3) 0.0719 1.0000 Uani . .
C17 C 0.36786(19) 0.6173(3) 0.1361(3) 0.0591 1.0000 Uani . .
C18 C 0.4256(2) 0.6218(5) 0.2002(4) 0.0930 1.0000 Uani . .
C19 C 0.3582(4) 0.5235(4) 0.1012(5) 0.1135 1.0000 Uani . .
C20 C 0.31274(15) 0.7230(2) 0.1644(2) 0.0404 1.0000 Uani . .
C21 C 0.27637(14) 0.7625(3) 0.1947(2) 0.0398 1.0000 Uani . .
C22 C 0.24292(18) 0.7043(3) 0.2125(3) 0.0549 1.0000 Uani . .
C23 C 0.20693(18) 0.7425(3) 0.2365(3) 0.0620 1.0000 Uani . .
C24 C 0.20645(18) 0.8360(3) 0.2439(3) 0.0554 1.0000 Uani . .
C25 C 0.24125(15) 0.8903(3) 0.2261(2) 0.0455 1.0000 Uani . .
C26 C 0.2806(3) 1.1174(4) -0.0592(3) 0.0854 1.0000 Uani . .
C27 C 0.27789(18) 1.0886(3) 0.0134(2) 0.0501 1.0000 Uani . .
C28 C 0.23880(18) 1.1275(3) 0.0319(3) 0.0570 1.0000 Uani . .
C29 C 0.22782(15) 1.1006(3) 0.0921(2) 0.0454 1.0000 Uani . .
C30 C 0.17732(19) 1.1338(4) 0.0972(3) 0.0713 1.0000 Uani . .
C31 C 0.4886(2) 1.0039(4) 0.1260(3) 0.0710 1.0000 Uani . .
C32 C 0.44398(15) 1.0373(3) 0.1456(2) 0.0495 1.0000 Uani . .
C33 C 0.43325(19) 1.1311(3) 0.1412(3) 0.0620 1.0000 Uani . .
C34 C 0.39714(18) 1.1727(3) 0.1647(3) 0.0538 1.0000 Uani . .
C35 C 0.3910(3) 1.2761(4) 0.1600(4) 0.0893 1.0000 Uani . .
C36 C 0.3690(3) 1.0598(4) 0.4241(3) 0.0749 1.0000 Uani . .
C37 C 0.36966(16) 0.9964(3) 0.3627(2) 0.0479 1.0000 Uani . .
C38 C 0.39534(17) 0.9116(3) 0.3832(2) 0.0535 1.0000 Uani . .
C39 C 0.40421(14) 0.8509(3) 0.3339(2) 0.0433 1.0000 Uani . .
C40 C 0.4324(2) 0.7618(4) 0.3652(3) 0.0689 1.0000 Uani . .
H151 H 0.3287 0.6469 -0.0251 0.1251 1.0000 Uiso R .
H153 H 0.3007 0.7410 -0.0221 0.1250 1.0000 Uiso R .
H152 H 0.2837 0.6487 0.0059 0.1248 1.0000 Uiso R .
H162 H 0.4201 0.7035 0.0569 0.1061 1.0000 Uiso R .
H161 H 0.3915 0.7996 0.0441 0.1060 1.0000 Uiso R .
H163 H 0.4279 0.7649 0.1278 0.1058 1.0000 Uiso R .
H182 H 0.4504 0.6070 0.1784 0.1280 1.0000 Uiso R .
H183 H 0.4329 0.6827 0.2218 0.1278 1.0000 Uiso R .
H181 H 0.4288 0.5773 0.2382 0.1280 1.0000 Uiso R .
H191 H 0.3785 0.5164 0.0715 0.1511 1.0000 Uiso R .
H193 H 0.3693 0.4787 0.1419 0.1510 1.0000 Uiso R .
H192 H 0.3202 0.5179 0.0691 0.1507 1.0000 Uiso R .
H221 H 0.2451 0.6403 0.2076 0.0673 1.0000 Uiso R .
H231 H 0.1830 0.7054 0.2469 0.0713 1.0000 Uiso R .
H241 H 0.1831 0.8641 0.2610 0.0651 1.0000 Uiso R .
H251 H 0.2404 0.9539 0.2316 0.0562 1.0000 Uiso R .
H262 H 0.2559 1.1680 -0.0809 0.1211 1.0000 Uiso R .
H261 H 0.3166 1.1362 -0.0485 0.1208 1.0000 Uiso R .
H263 H 0.2692 1.0657 -0.0935 0.1209 1.0000 Uiso R .
H281 H 0.2181 1.1748 0.0007 0.0693 1.0000 Uiso R .
H302 H 0.1509 1.1497 0.0471 0.1031 1.0000 Uiso R .
H303 H 0.1848 1.1867 0.1299 0.1030 1.0000 Uiso R .
H301 H 0.1636 1.0850 0.1177 0.1030 1.0000 Uiso R .
H313 H 0.4880 1.0372 0.0831 0.0992 1.0000 Uiso R .
H311 H 0.5219 1.0138 0.1692 0.0990 1.0000 Uiso R .
H312 H 0.4832 0.9393 0.1137 0.0990 1.0000 Uiso R .
H331 H 0.4518 1.1695 0.1221 0.0702 1.0000 Uiso R .
H351 H 0.4063 1.2992 0.1269 0.1261 1.0000 Uiso R .
H353 H 0.4094 1.3007 0.2100 0.1258 1.0000 Uiso R .
H352 H 0.3532 1.2912 0.1393 0.1260 1.0000 Uiso R .
H362 H 0.3809 1.0274 0.4714 0.1070 1.0000 Uiso R .
H361 H 0.3926 1.1103 0.4294 0.1070 1.0000 Uiso R .
H363 H 0.3334 1.0822 0.4095 0.1068 1.0000 Uiso R .
H381 H 0.4082 0.8943 0.4341 0.0632 1.0000 Uiso R .
H402 H 0.4420 0.7615 0.4184 0.0980 1.0000 Uiso R .
H401 H 0.4640 0.7585 0.3560 0.0979 1.0000 Uiso R .
H403 H 0.4088 0.7116 0.3411 0.0979 1.0000 Uiso R .
H1 H 0.4763 0.8718 0.2254 0.0946 1.0000 Uiso . .

loop_
_atom_site_aniso_label
_atom_site_aniso_U_11
_atom_site_aniso_U_22
_atom_site_aniso_U_33
_atom_site_aniso_U_23
_atom_site_aniso_U_13
_atom_site_aniso_U_12
Y1 0.03474(16) 0.03116(18) 0.03730(17) 0.00202(16) 0.01847(12) 0.00309(16)
N2 0.0444(16) 0.0297(15) 0.0378(15) 0.0012(12) 0.0180(13) -0.0009(12)
N3 0.062(2) 0.0383(18) 0.060(2) 0.0037(16) 0.0309(18) 0.0021(15)
N4 0.0387(15) 0.0349(16) 0.0431(16) -0.0008(13) 0.0202(13) -0.0057(12)
O5 0.0563(15) 0.0356(14) 0.0396(13) 0.0025(11) 0.0241(12) -0.0009(12)
O6 0.114(3) 0.047(2) 0.114(3) 0.032(2) 0.071(3) 0.0139(19)
O7 0.0565(15) 0.0489(16) 0.0465(14) 0.0102(13) 0.0289(12) 0.0127(14)
O8 0.0459(14) 0.0519(16) 0.0534(15) 0.0179(13) 0.0283(12) 0.0123(12)
O9 0.0419(13) 0.0442(15) 0.0674(17) 0.0071(14) 0.0313(12) 0.0074(13)
O10 0.0588(17) 0.0368(15) 0.0736(19) -0.0038(13) 0.0423(15) -0.0047(13)
O11 0.0645(17) 0.0444(15) 0.0442(14) 0.0013(13) 0.0261(12) 0.0052(14)
O12 0.0423(13) 0.0395(14) 0.0442(14) 0.0028(11) 0.0149(11) 0.0024(11)
O13 0.057(3) 0.061(3) 0.108(4) 0.0000 0.022(3) 0.0000
C14 0.048(2) 0.044(2) 0.054(2) -0.0076(18) 0.0225(18) 0.0054(17)
C15 0.082(3) 0.111(5) 0.056(3) -0.033(3) 0.012(3) 0.023(3)
C16 0.064(3) 0.066(3) 0.098(4) 0.004(3) 0.046(3) 0.011(2)
C17 0.068(3) 0.040(2) 0.072(3) -0.004(2) 0.032(2) 0.006(2)
C18 0.073(3) 0.107(5) 0.092(4) 0.033(4) 0.027(3) 0.032(3)
C19 0.175(8) 0.041(3) 0.174(8) -0.019(4) 0.121(7) -0.006(4)
C20 0.0458(19) 0.0315(19) 0.0415(19) -0.0018(16) 0.0160(15) -0.0029(16)
C21 0.0389(17) 0.041(2) 0.0393(18) 0.0042(15) 0.0158(15) -0.0033(15)
C22 0.059(3) 0.042(2) 0.071(3) 0.007(2) 0.034(2) -0.0075(19)
C23 0.058(3) 0.063(3) 0.077(3) 0.017(2) 0.040(2) -0.008(2)
C24 0.054(2) 0.060(3) 0.063(3) 0.006(2) 0.035(2) -0.001(2)
C25 0.050(2) 0.045(2) 0.053(2) -0.0010(17) 0.0334(18) -0.0008(17)
C26 0.122(5) 0.086(4) 0.072(3) 0.033(3) 0.064(3) 0.044(4)
C27 0.064(2) 0.047(2) 0.044(2) 0.0106(18) 0.0274(19) 0.011(2)
C28 0.061(2) 0.058(3) 0.057(2) 0.018(2) 0.030(2) 0.025(2)
C29 0.0397(18) 0.048(2) 0.051(2) -0.0010(18) 0.0212(16) 0.0071(17)
C30 0.053(2) 0.089(4) 0.079(3) 0.017(3) 0.035(2) 0.027(2)
C31 0.057(3) 0.079(4) 0.095(4) 0.017(3) 0.051(3) 0.015(2)
C32 0.0372(18) 0.058(3) 0.061(2) 0.0080(19) 0.0272(17) 0.0065(17)
C33 0.063(3) 0.049(3) 0.096(4) 0.013(2) 0.054(3) -0.001(2)
C34 0.058(2) 0.038(2) 0.072(3) 0.004(2) 0.034(2) -0.0024(18)
C35 0.103(4) 0.050(3) 0.143(6) 0.009(3) 0.079(4) 0.002(3)
C36 0.106(4) 0.072(3) 0.050(3) -0.007(2) 0.037(3) -0.004(3)
C37 0.055(2) 0.052(3) 0.042(2) -0.0036(17) 0.0258(17) -0.0116(18)
C38 0.060(2) 0.066(3) 0.037(2) 0.0063(19) 0.0231(18) -0.003(2)
C39 0.0344(17) 0.050(2) 0.043(2) 0.0128(17) 0.0147(15) -0.0019(16)
C40 0.075(3) 0.067(3) 0.064(3) 0.026(2) 0.028(2) 0.019(3)

loop_
_atom_type_symbol
_atom_type_scat_dispersion_real
_atom_type_scat_dispersion_imag
_atom_type_scat_Cromer_Mann_a1
_atom_type_scat_Cromer_Mann_b1
_atom_type_scat_Cromer_Mann_a2
_atom_type_scat_Cromer_Mann_b2
_atom_type_scat_Cromer_Mann_a3
_atom_type_scat_Cromer_Mann_b3
_atom_type_scat_Cromer_Mann_a4
_atom_type_scat_Cromer_Mann_b4
_atom_type_scat_Cromer_Mann_c
_atom_type_scat_source
C 0.0033 0.0016 2.3100 20.8439 1.0200 10.2075 1.5886 0.5687 0.8650 51.6512 0.2156 'International Tables Vol C 4.2.6.8 and 6.1.1.4'
H 0.0000 0.0000 0.4930 10.5109 0.3229 26.1257 0.1402 3.1424 0.0408 57.7998 0.0030 'International Tables Vol C 4.2.6.8 and 6.1.1.4'
N 0.0061 0.0033 12.2126 0.0057 3.1322 9.8933 2.0125 28.9975 1.1663 0.5826 -11.5290 'International Tables Vol C 4.2.6.8 and 6.1.1.4'
O 0.0106 0.0060 3.0485 13.2771 2.2868 5.7011 1.5463 0.3239 0.8670 32.9089 0.2508 'International Tables Vol C 4.2.6.8 and 6.1.1.4'
Y -2.7962 3.5667 17.7760 1.4029 10.2946 12.8006 5.7263 0.1256 3.2659 104.3540 1.9121 'International Tables Vol C 4.2.6.8 and 6.1.1.4'

loop_
_geom_angle_atom_site_label_1
_geom_angle_site_symmetry_1
_geom_angle_atom_site_label_2
_geom_angle_atom_site_label_3
_geom_angle
_geom_angle_publ_flag
N4 . Y1 O5 67.16(9) yes
N4 . Y1 O7 114.45(10) yes
O5 . Y1 O7 70.06(9) yes
N4 . Y1 O8 72.11(9) yes
O5 . Y1 O8 104.40(10) yes
O7 . Y1 O8 73.40(9) yes
N4 . Y1 O9 136.73(9) yes
O5 . Y1 O9 82.30(10) yes
O7 . Y1 O9 80.13(10) yes
O8 . Y1 O9 148.14(9) yes
N4 . Y1 O10 147.09(9) yes
O5 . Y1 O10 142.10(9) yes
O7 . Y1 O10 77.04(11) yes
O8 . Y1 O10 83.06(10) yes
O9 . Y1 O10 73.87(10) yes
N4 . Y1 O11 79.61(10) yes
O5 . Y1 O11 142.82(9) yes
O7 . Y1 O11 142.84(10) yes
O8 . Y1 O11 79.53(10) yes
O9 . Y1 O11 114.06(10) yes
N4 . Y1 O12 69.58(9) yes
O5 . Y1 O12 79.17(9) yes
O7 . Y1 O12 142.75(9) yes
O8 . Y1 O12 136.35(9) yes
O9 . Y1 O12 75.30(9) yes
O10 . Y1 O11 74.82(10) yes
O10 . Y1 O12 120.96(10) yes
O11 . Y1 O12 73.79(9) yes
O5 . N2 C14 119.7(3) yes
O5 . N2 C20 126.3(3) yes
C14 . N2 C20 113.6(3) yes
O6 . N3 C17 120.6(3) yes
O6 . N3 C20 126.8(4) yes
C17 . N3 C20 112.3(3) yes
Y1 . N4 C21 128.2(2) yes
Y1 . N4 C25 114.8(2) yes
C21 . N4 C25 116.9(3) yes
N2 . O5 Y1 125.6(2) yes
Y1 . O7 C27 132.8(2) yes
Y1 . O8 C29 135.2(2) yes
Y1 . O9 C32 132.8(2) yes
Y1 . O10 C34 131.7(3) yes
Y1 . O11 C37 136.7(3) yes
Y1 . O12 C39 134.8(3) yes
H1 5_655 O13 H1 87.0 no
N2 . C14 C15 105.1(3) yes
N2 . C14 C16 110.2(3) yes
C15 . C14 C16 109.3(5) yes
N2 . C14 C17 101.0(3) yes
C15 . C14 C17 114.1(4) yes
C16 . C14 C17 116.2(4) yes
C14 . C15 H151 108.1 no
C14 . C15 H153 107.5 no
H151 . C15 H153 110.3 no
C14 . C15 H152 108.7 no
H151 . C15 H152 111.0 no
H153 . C15 H152 111.1 no
C14 . C16 H162 108.6 no
C14 . C16 H161 109.6 no
H162 . C16 H161 109.7 no
C14 . C16 H163 108.0 no
H162 . C16 H163 110.1 no
H161 . C16 H163 110.9 no
C14 . C17 N3 101.3(3) yes
C14 . C17 C18 111.6(4) yes
N3 . C17 C18 105.7(4) yes
C14 . C17 C19 117.6(5) yes
N3 . C17 C19 110.7(4) yes
C18 . C17 C19 109.1(6) yes
C17 . C18 H182 108.4 no
C17 . C18 H183 110.1 no
H182 . C18 H183 109.6 no
C17 . C18 H181 108.6 no
H182 . C18 H181 109.6 no
H183 . C18 H181 110.6 no
C17 . C19 H191 109.3 no
C17 . C19 H193 108.0 no
H191 . C19 H193 110.6 no
C17 . C19 H192 107.7 no
H191 . C19 H192 110.5 no
H193 . C19 H192 110.6 no
N3 . C20 N2 107.9(3) yes
N3 . C20 C21 125.7(3) yes
N2 . C20 C21 126.2(3) yes
C20 . C21 N4 117.4(3) yes
C20 . C21 C22 119.6(4) yes
N4 . C21 C22 123.0(3) yes
C21 . C22 C23 119.0(4) yes
C21 . C22 H221 119.7 no
C23 . C22 H221 121.3 no
C22 . C23 C24 118.4(4) yes
C22 . C23 H231 120.9 no
C24 . C23 H231 120.7 no
C23 . C24 C25 120.0(4) yes
C23 . C24 H241 120.6 no
C25 . C24 H241 119.4 no
C24 . C25 N4 122.8(4) yes
C24 . C25 H251 118.7 no
N4 . C25 H251 118.5 no
C27 . C26 H262 108.4 no
C27 . C26 H261 109.4 no
H262 . C26 H261 110.5 no
C27 . C26 H263 107.5 no
H262 . C26 H263 109.0 no
H261 . C26 H263 112.0 no
C26 . C27 O7 116.7(4) yes
C26 . C27 C28 118.6(4) yes
O7 . C27 C28 124.7(4) yes
C27 . C28 C29 125.0(4) yes
C27 . C28 H281 117.4 no
C29 . C28 H281 117.6 no
C28 . C29 O8 123.9(3) yes
C28 . C29 C30 120.0(4) yes
O8 . C29 C30 116.1(4) yes
C29 . C30 H302 109.6 no
C29 . C30 H303 110.5 no
H302 . C30 H303 109.6 no
C29 . C30 H301 108.9 no
H302 . C30 H301 109.2 no
H303 . C30 H301 109.0 no
C32 . C31 H313 109.8 no
C32 . C31 H311 108.4 no
H313 . C31 H311 110.0 no
C32 . C31 H312 108.6 no
H313 . C31 H312 109.3 no
H311 . C31 H312 110.7 no
C31 . C32 O9 117.3(4) yes
C31 . C32 C33 118.3(4) yes
O9 . C32 C33 124.4(4) yes
C32 . C33 C34 124.7(4) yes
C32 . C33 H331 118.2 no
C34 . C33 H331 117.1 no
C33 . C34 O10 125.0(4) yes
C33 . C34 C35 119.3(4) yes
O10 . C34 C35 115.7(4) yes
C34 . C35 H351 108.4 no
C34 . C35 H353 108.2 no
H351 . C35 H353 110.4 no
C34 . C35 H352 108.9 no
H351 . C35 H352 109.9 no
H353 . C35 H352 110.9 no
C37 . C36 H362 110.0 no
C37 . C36 H361 108.5 no
H362 . C36 H361 109.4 no
C37 . C36 H363 108.9 no
H362 . C36 H363 110.2 no
H361 . C36 H363 109.8 no
C36 . C37 O11 116.6(4) yes
C36 . C37 C38 119.1(4) yes
O11 . C37 C38 124.3(4) yes
C37 . C38 C39 125.3(4) yes
C37 . C38 H381 117.6 no
C39 . C38 H381 117.1 no
C38 . C39 O12 124.4(4) yes
C38 . C39 C40 118.7(4) yes
O12 . C39 C40 116.9(4) yes
C39 . C40 H402 107.6 no
C39 . C40 H401 109.0 no
H402 . C40 H401 109.9 no
C39 . C40 H403 109.2 no
H402 . C40 H403 110.3 no
H401 . C40 H403 110.8 no

loop_
_geom_bond_atom_site_label_1
_geom_bond_atom_site_label_2
_geom_bond_site_symmetry_2
_geom_bond_distance
_geom_bond_publ_flag
Y1 N4 . 2.689(3) yes
Y1 O5 . 2.380(3) yes
Y1 O7 . 2.329(3) yes
Y1 O8 . 2.299(3) yes
Y1 O9 . 2.309(2) yes
Y1 O10 . 2.306(3) yes
Y1 O11 . 2.302(3) yes
Y1 O12 . 2.342(3) yes
N2 O5 . 1.287(4) yes
N2 C14 . 1.495(5) yes
N2 C20 . 1.332(5) yes
N3 O6 . 1.276(5) yes
N3 C17 . 1.508(6) yes
N3 C20 . 1.354(5) yes
N4 C21 . 1.349(5) yes
N4 C25 . 1.338(5) yes
O7 C27 . 1.255(5) yes
O8 C29 . 1.267(5) yes
O9 C32 . 1.259(5) yes
O10 C34 . 1.259(5) yes
O11 C37 . 1.255(5) yes
O12 C39 . 1.266(4) yes
O13 H1 5_655 0.910 no
O13 H1 . 0.910 no
C14 C15 . 1.529(7) yes
C14 C16 . 1.518(6) yes
C14 C17 . 1.538(6) yes
C15 H151 . 0.965 no
C15 H153 . 0.960 no
C15 H152 . 0.963 no
C16 H162 . 0.956 no
C16 H161 . 0.963 no
C16 H163 . 0.964 no
C17 C18 . 1.553(8) yes
C17 C19 . 1.493(7) yes
C18 H182 . 0.965 no
C18 H183 . 0.962 no
C18 H181 . 0.955 no
C19 H191 . 0.962 no
C19 H193 . 0.966 no
C19 H192 . 0.970 no
C20 C21 . 1.474(5) yes
C21 C22 . 1.396(5) yes
C22 C23 . 1.375(6) yes
C22 H221 . 0.938 no
C23 C24 . 1.365(7) yes
C23 H231 . 0.936 no
C24 C25 . 1.392(6) yes
C24 H241 . 0.934 no
C25 H251 . 0.929 no
C26 C27 . 1.498(6) yes
C26 H262 . 0.969 no
C26 H261 . 0.963 no
C26 H263 . 0.963 no
C27 C28 . 1.389(6) yes
C28 C29 . 1.379(6) yes
C28 H281 . 0.932 no
C29 C30 . 1.514(6) yes
C30 H302 . 0.964 no
C30 H303 . 0.962 no
C30 H301 . 0.964 no
C31 C32 . 1.510(6) yes
C31 H313 . 0.955 no
C31 H311 . 0.956 no
C31 H312 . 0.964 no
C32 C33 . 1.387(6) yes
C33 C34 . 1.394(6) yes
C33 H331 . 0.931 no
C34 C35 . 1.507(7) yes
C35 H351 . 0.965 no
C35 H353 . 0.953 no
C35 H352 . 0.970 no
C36 C37 . 1.510(6) yes
C36 H362 . 0.956 no
C36 H361 . 0.956 no
C36 H363 . 0.956 no
C37 C38 . 1.392(6) yes
C38 C39 . 1.393(6) yes
C38 H381 . 0.931 no
C39 C40 . 1.499(6) yes
C40 H402 . 0.950 no
C40 H401 . 0.959 no
C40 H403 . 0.957 no

loop_
_geom_hbond_atom_site_label_D
_geom_hbond_atom_site_label_H
_geom_hbond_atom_site_label_A
_geom_hbond_site_symmetry_A
_geom_hbond_angle_DHA
_geom_hbond_distance_DH
_geom_hbond_distance_HA
_geom_hbond_distance_DA
_geom_hbond_publ_flag
C16 H163 O13 . 170.70 0.964 2.526 3.480(8) yes
C22 H221 O6 . 120.04 0.938 2.322 2.907(8) yes
C23 H231 O10 7_545 163.62 0.936 2.471 3.379(8) yes
O13 H1 O9 . 179.4 0.910 2.140 3.050(8) yes
